data_4315314
loop_
_publ_author_name
'Dmitri V. Konarev'
'Salavat S. Khasanov'
'Guzeliya R. Mukhamadieva'
'Leokadia V. Zorina'
'Akihiro Otsuka'
'Hideki Yamochi'
'Gunzi Saito'
'Rimma N. Lyubovskaya'

_publ_contact_author_address
;
Institute of Problems of Chemical Physics, RAS,
Chernogolovka, 142432, Russia
;
_publ_contact_author_email konarev@icp.ac.ru
_publ_contact_author_name 'Konarev, Dmitri V.'
_publ_section_title
;
 Magnetic and Structural Transitions at Dimerization of C60. -in Ionic
 Fullerene Complexes with Metalloporphyrins:
 {(TMP+)2.MIITPP}.(C60-)2.(C6H4Cl2)2.(C6H5CN)2 (M = Zn and Mn)
;
_journal_name_full 'Inorganic Chemistry'
_journal_page_first 3881
_journal_page_last 3887
_journal_paper_doi 10.1021/ic100061e
_journal_volume 49
_journal_year 2010
_chemical_formula_moiety '(C60)2, C44 H28 N4 Mn1, (C7 H17 N2)2, (C6 H4 CL2)2, (C7 H5 N1)2'
_chemical_formula_sum 'C204 H80 Cl4 Mn N10'
_chemical_formula_weight 2867.52
_chemical_name_systematic
;
 ?
;
_space_group_IT_number 15
_symmetry_cell_setting monoclinic
_symmetry_space_group_name_Hall '-C 2yc'
_symmetry_space_group_name_H-M 'C 1 2/c 1'
_atom_sites_solution_hydrogens geom
_atom_sites_solution_primary direct
_atom_sites_solution_secondary difmap
_audit_creation_date
;
'Tue Dec 15 14:58:44 2009'
;
_audit_creation_method
;
CrysAlisPro, Oxford Diffraction Ltd.,
Version 1.171.33.48 (release 15-09-2009 CrysAlis171 .NET)
(compiled Sep 15 2009,11:49:04)
;
_cell_angle_alpha 90.00
_cell_angle_beta 110.072(13)
_cell_angle_gamma 90.00
_cell_formula_units_Z 4
_cell_length_a 28.365(3)
_cell_length_b 15.4664(8)
_cell_length_c 30.563(8)
_cell_measurement_reflns_used 16356
_cell_measurement_temperature 200(2)
_cell_measurement_theta_max 29.7210
_cell_measurement_theta_min 2.8201
_cell_volume 12594(4)
_computing_cell_refinement
;
CrysAlisPro, Oxford Diffraction Ltd.,
Version 1.171.33.48 (release 15-09-2009 CrysAlis171 .NET)
(compiled Sep 15 2009,11:49:04)
;
_computing_data_collection
;
CrysAlisPro, Oxford Diffraction Ltd.,
Version 1.171.33.48 (release 15-09-2009 CrysAlis171 .NET)
(compiled Sep 15 2009,11:49:04)
;
_computing_data_reduction
;
CrysAlisPro, Oxford Diffraction Ltd.,
Version 1.171.33.48 (release 15-09-2009 CrysAlis171 .NET)
(compiled Sep 15 2009,11:49:04)
;
_computing_molecular_graphics 'WinGX (L.J. Farrugia, 1999)'
_computing_publication_material 'WinGX (L.J. Farrugia, 1999)'
_computing_structure_refinement 'SHELXL-97 (Sheldrick, 2008)'
_computing_structure_solution 'SIR-92 (A. Altomare et al, 1993)'
_diffrn_ambient_temperature 200(2)
_diffrn_detector_area_resol_mean 10.4752
_diffrn_measured_fraction_theta_full 0.953
_diffrn_measured_fraction_theta_max 0.953
_diffrn_measurement_device_type 'Xcalibur, Ruby, Gemini'
_diffrn_measurement_method '\w scans'
_diffrn_radiation_monochromator graphite
_diffrn_radiation_source 'Enhance (Mo) X-ray Source'
_diffrn_radiation_type 'Mo K\a'
_diffrn_radiation_wavelength 0.7107
_diffrn_reflns_av_R_equivalents 0.0426
_diffrn_reflns_av_sigmaI/netI 0.0386
_diffrn_reflns_limit_h_max 36
_diffrn_reflns_limit_h_min -36
_diffrn_reflns_limit_k_max 15
_diffrn_reflns_limit_k_min -19
_diffrn_reflns_limit_l_max 27
_diffrn_reflns_limit_l_min -40
_diffrn_reflns_number 50649
_diffrn_reflns_theta_full 28.28
_diffrn_reflns_theta_max 28.28
_diffrn_reflns_theta_min 2.82
_exptl_absorpt_coefficient_mu 0.264
_exptl_absorpt_correction_T_max 0.96
_exptl_absorpt_correction_T_min 0.90
_exptl_absorpt_correction_type multi-scan
_exptl_absorpt_process_details
;
CrysAlisPro, Oxford Diffraction Ltd.,
Version 1.171.33.48 (release 15-09-2009 CrysAlis171 .NET)
(compiled Sep 15 2009,11:49:04)
Empirical absorption correction using spherical harmonics,
 implemented in SCALE3 ABSPACK scaling algorithm.
;
_exptl_crystal_colour black
_exptl_crystal_density_diffrn 1.512
_exptl_crystal_density_method 'not measured'
_exptl_crystal_description prism
_exptl_crystal_F_000 5868
_exptl_crystal_size_max 0.40
_exptl_crystal_size_mid 0.30
_exptl_crystal_size_min 0.25
_refine_diff_density_max 0.571
_refine_diff_density_min -0.417
_refine_diff_density_rms 0.062
_refine_ls_extinction_method none
_refine_ls_goodness_of_fit_ref 1.106
_refine_ls_hydrogen_treatment constr
_refine_ls_matrix_type full
_refine_ls_number_parameters 925
_refine_ls_number_reflns 14906
_refine_ls_number_restraints 687
_refine_ls_restrained_S_all 1.103
_refine_ls_R_factor_all 0.1193
_refine_ls_R_factor_gt 0.0752
_refine_ls_shift/su_max 0.000
_refine_ls_shift/su_mean 0.000
_refine_ls_structure_factor_coef Fsqd
_refine_ls_weighting_details 'calc w=1/[\s^2^(Fo^2^)+(0.1253P)^2^+9.0137P] where P=(Fo^2^+2Fc^2^)/3'
_refine_ls_weighting_scheme calc
_refine_ls_wR_factor_gt 0.2175
_refine_ls_wR_factor_ref 0.2442
_reflns_number_gt 8932
_reflns_number_total 14906
_reflns_threshold_expression >2\s(I)
_cod_data_source_file ic100061e_si_002.cif
_cod_data_source_block MnTPP_C60_TMP_200K
_cod_original_cell_volume 12594(3)
_cod_original_formula_sum 'C204 H80 Cl4 Mn1 N10'
_cod_database_code 4315314

loop_
_symmetry_equiv_pos_as_xyz
'x, y, z'
'-x, y, -z+1/2'
'x+1/2, y+1/2, z'
'-x+1/2, y+1/2, -z+1/2'
'-x, -y, -z'
'x, -y, z-1/2'
'-x+1/2, -y+1/2, -z'
'x+1/2, -y+1/2, z-1/2'

loop_
_atom_site_label
_atom_site_type_symbol
_atom_site_fract_x
_atom_site_fract_y
_atom_site_fract_z
_atom_site_U_iso_or_equiv
_atom_site_adp_type
_atom_site_occupancy
_atom_site_symmetry_multiplicity
_atom_site_calc_flag
_atom_site_refinement_flags
_atom_site_disorder_assembly
_atom_site_disorder_group
Mn Mn -0.01658(3) 0.10955(4) 0.24091(3) 0.0335(2) Uani 0.50 1 d PU . .
N1 N 0.0000 -0.02404(18) 0.2500 0.0369(6) Uani 1 2 d SU . .
N2 N 0.0000 0.24170(17) 0.2500 0.0374(6) Uani 1 2 d SU . .
N3 N 0.02219(8) 0.10823(12) 0.19144(7) 0.0358(5) Uani 1 1 d U . .
C101 C 0.00870(8) -0.16559(14) 0.23209(8) 0.0300(5) Uani 1 1 d U . .
H101 H 0.0166 -0.2152 0.2176 0.036 Uiso 1 1 calc R . .
C102 C 0.01317(9) -0.07705(15) 0.21972(8) 0.0314(5) Uani 1 1 d U . .
C103 C 0.02776(9) -0.04978(15) 0.18221(8) 0.0323(5) Uani 1 1 d U . .
C104 C 0.03095(9) 0.03699(15) 0.16861(8) 0.0327(5) Uani 1 1 d U . .
C105 C 0.04214(9) 0.06425(16) 0.12823(8) 0.0338(5) Uani 1 1 d U . .
H105 H 0.0494 0.0277 0.1064 0.041 Uiso 1 1 calc R . .
C106 C 0.04034(9) 0.15192(16) 0.12722(9) 0.0348(5) Uani 1 1 d U . .
H106 H 0.0461 0.1883 0.1045 0.042 Uiso 1 1 calc R . .
C107 C 0.02801(9) 0.17965(15) 0.16707(9) 0.0330(5) Uani 1 1 d U . .
C108 C 0.02222(9) 0.26629(15) 0.17911(9) 0.0332(5) Uani 1 1 d U . .
C109 C 0.00962(9) 0.29424(15) 0.21778(8) 0.0323(5) Uani 1 1 d U . .
C110 C 0.00614(9) 0.38287(14) 0.23046(9) 0.0341(5) Uani 1 1 d U . .
H110 H 0.0115 0.4324 0.2144 0.041 Uiso 1 1 calc R . .
C111 C 0.04192(9) -0.12050(14) 0.15563(8) 0.0319(5) Uani 1 1 d U . .
C112 C 0.00752(10) -0.18428(16) 0.13260(9) 0.0395(6) Uani 1 1 d U . .
H112 H -0.0266 -0.1790 0.1302 0.047 Uiso 1 1 calc R . .
C113 C 0.02276(12) -0.25511(18) 0.11319(10) 0.0481(6) Uani 1 1 d U . .
H113 H -0.0007 -0.2991 0.0984 0.058 Uiso 1 1 calc R . .
C114 C 0.07201(12) -0.26201(18) 0.11521(10) 0.0501(7) Uani 1 1 d U . .
H114 H 0.0823 -0.3108 0.1019 0.060 Uiso 1 1 calc R . .
C115 C 0.10632(11) -0.19815(17) 0.13659(10) 0.0449(6) Uani 1 1 d U . .
H115 H 0.1400 -0.2023 0.1375 0.054 Uiso 1 1 calc R . .
C116 C 0.09113(10) -0.12822(16) 0.15668(9) 0.0370(5) Uani 1 1 d U . .
H116 H 0.1148 -0.0846 0.1715 0.044 Uiso 1 1 calc R . .
C117 C 0.03297(10) 0.33647(15) 0.15042(9) 0.0369(5) Uani 1 1 d U . .
C118 C -0.00411(13) 0.39318(18) 0.12506(11) 0.0534(7) Uani 1 1 d U . .
H118 H -0.0378 0.3839 0.1232 0.064 Uiso 1 1 calc R . .
C119 C 0.00730(16) 0.4631(2) 0.10237(14) 0.0740(10) Uani 1 1 d U . .
H119 H -0.0185 0.5016 0.0851 0.089 Uiso 1 1 calc R . .
C120 C 0.05663(17) 0.4770(2) 0.10487(14) 0.0730(10) Uani 1 1 d U . .
H120 H 0.0648 0.5257 0.0899 0.088 Uiso 1 1 calc R . .
C121 C 0.09355(14) 0.4198(2) 0.12924(13) 0.0633(8) Uani 1 1 d U . .
H121 H 0.1271 0.4282 0.1303 0.076 Uiso 1 1 calc R . .
C122 C 0.08207(11) 0.35057(18) 0.15204(10) 0.0466(6) Uani 1 1 d U . .
H122 H 0.1079 0.3120 0.1691 0.056 Uiso 1 1 calc R . .
N4 N -0.10697(8) 0.12993(15) 0.19435(8) 0.0451(5) Uani 1 1 d U . .
N5 N -0.12383(8) 0.04528(15) 0.10463(8) 0.0433(5) Uani 1 1 d U . .
C201 C -0.11197(11) -0.00219(18) 0.15008(10) 0.0471(6) Uani 1 1 d U . .
H20A H -0.1280 -0.0599 0.1441 0.056 Uiso 1 1 calc R . .
H20B H -0.0752 -0.0109 0.1638 0.056 Uiso 1 1 calc R . .
C202 C -0.10248(11) 0.1344(2) 0.11508(10) 0.0506(7) Uani 1 1 d U . .
H20C H -0.1129 0.1688 0.0860 0.061 Uiso 1 1 calc R . .
H20D H -0.0654 0.1309 0.1268 0.061 Uiso 1 1 calc R . .
C203 C -0.12952(11) 0.04464(18) 0.18442(10) 0.0475(6) Uani 1 1 d U . .
H20E H -0.1665 0.0503 0.1718 0.057 Uiso 1 1 calc R . .
H20F H -0.1205 0.0108 0.2136 0.057 Uiso 1 1 calc R . .
C204 C -0.11951(11) 0.17955(18) 0.15071(11) 0.0518(7) Uani 1 1 d U . .
H20G H -0.1034 0.2371 0.1575 0.062 Uiso 1 1 calc R . .
H20H H -0.1563 0.1883 0.1377 0.062 Uiso 1 1 calc R . .
C205 C -0.12638(12) 0.1763(2) 0.22663(12) 0.0660(9) Uani 1 1 d U . .
H20I H -0.1185 0.1434 0.2557 0.099 Uiso 1 1 calc R . .
H20J H -0.1629 0.1827 0.2124 0.099 Uiso 1 1 calc R . .
H20K H -0.1108 0.2335 0.2333 0.099 Uiso 1 1 calc R . .
C206 C -0.09937(14) -0.0014(3) 0.07516(13) 0.0707(9) Uani 1 1 d U . .
H20L H -0.1066 0.0290 0.0455 0.106 Uiso 1 1 calc R . .
H20M H -0.1125 -0.0605 0.0693 0.106 Uiso 1 1 calc R . .
H20N H -0.0630 -0.0034 0.0914 0.106 Uiso 1 1 calc R . .
C207 C -0.17929(10) 0.0465(2) 0.07812(11) 0.0512(7) Uani 1 1 d U . .
H20O H -0.1868 0.0904 0.0536 0.077 Uiso 1 1 calc R . .
H20P H -0.1973 0.0602 0.0994 0.077 Uiso 1 1 calc R . .
H20Q H -0.1899 -0.0104 0.0641 0.077 Uiso 1 1 calc R . .
C301 C 0.35854(12) 0.2723(2) 0.11921(12) 0.0562(5) Uani 1 1 d U A 1
C302 C 0.37375(12) 0.1949(2) 0.10047(11) 0.0564(5) Uani 1 1 d U A 1
C303 C 0.40825(10) 0.1456(2) 0.13831(11) 0.0514(5) Uani 1 1 d U A 1
C304 C 0.41503(10) 0.19372(19) 0.18058(11) 0.0477(4) Uani 1 1 d U A 1
C305 C 0.38437(10) 0.27083(18) 0.16921(11) 0.0501(4) Uani 1 1 d U A 1
C306 C 0.30946(13) 0.3032(2) 0.10126(13) 0.0641(5) Uani 1 1 d U A 1
C307 C 0.28484(13) 0.33407(19) 0.13237(14) 0.0645(5) Uani 1 1 d U A 1
C308 C 0.23170(13) 0.3077(2) 0.11335(15) 0.0671(5) Uani 1 1 d U A 1
C309 C 0.22441(12) 0.2618(2) 0.07034(13) 0.0658(5) Uani 1 1 d U A 1
C310 C 0.27278(13) 0.2585(2) 0.06309(12) 0.0668(5) Uani 1 1 d U A 1
C311 C 0.33812(13) 0.1518(3) 0.06320(11) 0.0640(5) Uani 1 1 d U A 1
C312 C 0.28709(14) 0.1841(3) 0.04450(11) 0.0671(5) Uani 1 1 d U A 1
C313 C 0.25278(13) 0.1101(2) 0.03182(11) 0.0651(6) Uani 1 1 d U A 1
C314 C 0.28267(13) 0.0340(3) 0.04365(11) 0.0641(5) Uani 1 1 d U A 1
C315 C 0.33689(13) 0.0593(2) 0.06341(11) 0.0624(5) Uani 1 1 d U A 1
C316 C 0.40593(10) 0.0563(2) 0.13795(12) 0.0548(5) Uani 1 1 d U A 1
C317 C 0.36919(12) 0.0117(2) 0.09929(12) 0.0605(5) Uani 1 1 d U A 1
C318 C 0.35209(12) -0.0615(2) 0.11834(14) 0.0651(5) Uani 1 1 d U A 1
C319 C 0.37752(12) -0.0630(2) 0.16850(14) 0.0635(5) Uani 1 1 d U A 1
C320 C 0.41134(10) 0.0116(2) 0.17999(12) 0.0562(5) Uani 1 1 d U A 1
C321 C 0.42021(10) 0.1494(2) 0.22156(11) 0.0496(4) Uani 1 1 d U A 1
C322 C 0.41824(10) 0.0567(2) 0.22111(11) 0.0532(5) Uani 1 1 d U A 1
C323 C 0.39227(11) 0.0289(2) 0.25174(12) 0.0593(5) Uani 1 1 d U A 1
C324 C 0.37798(12) 0.1058(2) 0.27156(11) 0.0602(5) Uani 1 1 d U A 1
C325 C 0.39490(11) 0.1811(2) 0.25217(10) 0.0540(5) Uani 1 1 d U A 1
C326 C 0.36043(11) 0.30080(18) 0.19886(12) 0.0546(5) Uani 1 1 d U A 1
C327 C 0.36581(12) 0.2547(2) 0.24121(11) 0.0563(5) Uani 1 1 d U A 1
C328 C 0.31796(12) 0.2577(2) 0.24855(12) 0.0606(5) Uani 1 1 d U A 1
C329 C 0.28313(13) 0.3059(2) 0.21141(14) 0.0647(5) Uani 1 1 d U A 1
C330 C 0.30937(12) 0.33290(18) 0.18029(14) 0.0616(5) Uani 1 1 d U A 1
C331 C 0.22661(12) -0.0534(2) 0.19145(12) 0.0562(5) Uani 1 1 d U A 1
C332 C 0.21234(12) 0.0232(2) 0.21136(11) 0.0564(5) Uani 1 1 d U A 1
C333 C 0.17748(10) 0.0722(2) 0.17366(11) 0.0514(5) Uani 1 1 d U A 1
C334 C 0.16953(10) 0.02547(19) 0.13017(11) 0.0477(4) Uani 1 1 d U A 1
C335 C 0.20044(10) -0.05169(18) 0.14131(11) 0.0501(4) Uani 1 1 d U A 1
C336 C 0.27593(13) -0.0841(2) 0.20930(13) 0.0641(5) Uani 1 1 d U A 1
C337 C 0.29972(13) -0.11402(18) 0.17870(15) 0.0645(5) Uani 1 1 d U A 1
C338 C 0.35304(13) -0.0869(2) 0.19858(15) 0.0671(5) Uani 1 1 d U A 1
C339 C 0.36025(12) -0.0417(2) 0.24044(13) 0.0658(5) Uani 1 1 d U A 1
C340 C 0.31213(13) -0.0387(2) 0.24752(12) 0.0668(5) Uani 1 1 d U A 1
C341 C 0.24766(13) 0.0674(3) 0.24789(11) 0.0640(5) Uani 1 1 d U A 1
C342 C 0.29920(14) 0.0347(3) 0.26652(11) 0.0671(5) Uani 1 1 d U A 1
C343 C 0.33213(13) 0.1089(2) 0.27869(11) 0.0651(6) Uani 1 1 d U A 1
C344 C 0.30207(13) 0.1854(3) 0.26678(11) 0.0641(5) Uani 1 1 d U A 1
C345 C 0.24943(13) 0.1586(3) 0.24796(11) 0.0624(5) Uani 1 1 d U A 1
C346 C 0.17897(10) 0.1621(2) 0.17340(12) 0.0548(5) Uani 1 1 d U A 1
C347 C 0.21580(12) 0.2074(2) 0.21177(12) 0.0605(5) Uani 1 1 d U A 1
C348 C 0.23325(12) 0.2813(2) 0.19342(14) 0.0651(5) Uani 1 1 d U A 1
C349 C 0.20667(12) 0.2822(2) 0.14238(14) 0.0635(5) Uani 1 1 d U A 1
C350 C 0.17323(10) 0.2086(2) 0.13103(12) 0.0562(5) Uani 1 1 d U A 1
C351 C 0.16415(10) 0.0698(2) 0.08942(11) 0.0496(4) Uani 1 1 d U A 1
C352 C 0.16610(10) 0.1635(2) 0.08984(11) 0.0532(5) Uani 1 1 d U A 1
C353 C 0.19224(11) 0.1904(2) 0.05855(12) 0.0593(5) Uani 1 1 d U A 1
C354 C 0.20660(12) 0.1139(2) 0.03896(11) 0.0602(5) Uani 1 1 d U A 1
C355 C 0.18928(11) 0.0383(2) 0.05783(10) 0.0540(5) Uani 1 1 d U A 1
C356 C 0.22406(11) -0.08045(19) 0.11095(12) 0.0546(5) Uani 1 1 d U A 1
C357 C 0.21863(12) -0.0353(2) 0.06893(11) 0.0563(5) Uani 1 1 d U A 1
C358 C 0.26742(12) -0.0388(2) 0.06228(12) 0.0606(5) Uani 1 1 d U A 1
C359 C 0.30172(13) -0.0861(2) 0.09941(14) 0.0647(5) Uani 1 1 d U A 1
C360 C 0.27608(13) -0.11303(18) 0.13127(14) 0.0616(5) Uani 1 1 d U A 1
C11S C -0.32308(14) 0.0759(2) 0.03435(12) 0.0626(8) Uani 1 1 d U . .
H11S H -0.3386 0.0569 0.0031 0.075 Uiso 1 1 calc R . .
C12S C -0.31670(15) 0.0200(2) 0.07062(14) 0.0720(9) Uani 1 1 d U . .
H12S H -0.3275 -0.0383 0.0644 0.086 Uiso 1 1 calc R . .
C13S C -0.29525(14) 0.0464(3) 0.11497(14) 0.0757(10) Uani 1 1 d U . .
H13S H -0.2910 0.0066 0.1397 0.091 Uiso 1 1 calc R . .
C14S C -0.27974(15) 0.1289(3) 0.12471(13) 0.0799(10) Uani 1 1 d U . .
H14S H -0.2650 0.1469 0.1562 0.096 Uiso 1 1 calc R . .
C15S C -0.28513(14) 0.1871(2) 0.08930(15) 0.0736(9) Uani 1 1 d U . .
H15S H -0.2742 0.2451 0.0962 0.088 Uiso 1 1 calc R . .
C16S C -0.30659(12) 0.1606(2) 0.04362(12) 0.0589(8) Uani 1 1 d U . .
C17S C -0.31092(17) 0.2178(3) 0.00554(18) 0.1012(15) Uani 1 1 d U . .
N1S N -0.3147(2) 0.2626(4) -0.0250(2) 0.168(3) Uani 1 1 d U . .
Cl1 Cl -0.0747(2) 0.2661(5) 0.0137(2) 0.130(2) Uani 0.298(3) 1 d PDU B 1
Cl2 Cl -0.0692(2) 0.0805(4) -0.02574(17) 0.1006(16) Uani 0.298(3) 1 d PDU B 1
C1S C -0.0209(2) 0.2327(4) 0.0036(3) 0.086(4) Uani 0.298(3) 1 d PGDU B 1
C2S C -0.0181(2) 0.1500(4) -0.0131(4) 0.090(4) Uani 0.298(3) 1 d PGDU B 1
C3S C 0.0251(3) 0.1235(6) -0.0210(5) 0.141(9) Uani 0.298(3) 1 d PGDU B 1
H3S H 0.0270 0.0669 -0.0324 0.170 Uiso 0.298(3) 1 calc PR B 1
C4S C 0.0655(3) 0.1797(7) -0.0122(5) 0.110(6) Uani 0.298(3) 1 d PGDU B 1
H4S H 0.0951 0.1616 -0.0176 0.132 Uiso 0.298(3) 1 calc PR B 1
C5S C 0.0627(3) 0.2625(7) 0.0045(6) 0.104(4) Uani 0.298(3) 1 d PGDU B 1
H5S H 0.0904 0.3009 0.0105 0.124 Uiso 0.298(3) 1 calc PR B 1
C6S C 0.0195(3) 0.2890(5) 0.0124(5) 0.097(4) Uani 0.298(3) 1 d PGDU B 1
H6S H 0.0176 0.3455 0.0238 0.116 Uiso 0.298(3) 1 calc PR B 1
Cl3 Cl -0.06145(19) 0.1840(5) 0.0041(2) 0.201(3) Uani 0.450(4) 1 d PDU C 2
Cl4 Cl 0.0333(2) 0.0890(3) -0.00553(19) 0.189(3) Uani 0.450(4) 1 d PDU C 2
C21S C -0.0097(2) 0.2426(4) 0.0032(3) 0.124(3) Uani 0.450(4) 1 d PGDU C 2
C22S C 0.0317(2) 0.2009(4) -0.0015(3) 0.113(3) Uani 0.450(4) 1 d PGDU C 2
C23S C 0.0721(2) 0.2490(5) -0.0040(3) 0.148(4) Uani 0.450(4) 1 d PGDU C 2
H23S H 0.1004 0.2206 -0.0072 0.177 Uiso 0.450(4) 1 calc PR C 2
C24S C 0.0711(3) 0.3387(5) -0.0018(3) 0.145(4) Uani 0.450(4) 1 d PGDU C 2
H24S H 0.0987 0.3716 -0.0035 0.174 Uiso 0.450(4) 1 calc PR C 2
C25S C 0.0297(3) 0.3804(4) 0.0029(3) 0.156(4) Uani 0.450(4) 1 d PGDU C 2
H25S H 0.0290 0.4417 0.0045 0.187 Uiso 0.450(4) 1 calc PR C 2
C26S C -0.0107(3) 0.3323(4) 0.0054(3) 0.129(3) Uani 0.450(4) 1 d PGDU C 2
H26S H -0.0390 0.3608 0.0087 0.155 Uiso 0.450(4) 1 calc PR C 2
Cl5 Cl -0.0716(2) 0.3369(7) 0.0021(3) 0.155(4) Uani 0.252(5) 1 d PDU D 3
Cl6 Cl -0.0893(3) 0.1365(7) -0.0201(3) 0.135(4) Uani 0.252(5) 1 d PDU D 3
C31S C -0.0217(3) 0.2686(6) 0.0061(6) 0.094(5) Uani 0.252(5) 1 d PGDU D 3
C32S C -0.0302(3) 0.1826(5) -0.0076(5) 0.076(3) Uani 0.252(5) 1 d PGDU D 3
C33S C 0.0091(3) 0.1318(5) -0.0104(4) 0.096(5) Uani 0.252(5) 1 d PGDU D 3
H33S H 0.0033 0.0731 -0.0198 0.116 Uiso 0.252(5) 1 calc PR D 3
C34S C 0.0568(3) 0.1670(7) 0.0005(5) 0.080(4) Uani 0.252(5) 1 d PGDU D 3
H34S H 0.0837 0.1323 -0.0014 0.097 Uiso 0.252(5) 1 calc PR D 3
C35S C 0.0653(3) 0.2529(7) 0.0143(7) 0.098(5) Uani 0.252(5) 1 d PGDU D 3
H35S H 0.0980 0.2769 0.0217 0.117 Uiso 0.252(5) 1 calc PR D 3
C36S C 0.0260(3) 0.3037(6) 0.0171(8) 0.094(5) Uani 0.252(5) 1 d PGDU D 3
H36S H 0.0318 0.3625 0.0265 0.113 Uiso 0.252(5) 1 calc PR D 3

loop_
_atom_site_aniso_label
_atom_site_aniso_U_11
_atom_site_aniso_U_22
_atom_site_aniso_U_33
_atom_site_aniso_U_23
_atom_site_aniso_U_13
_atom_site_aniso_U_12
Mn 0.0455(5) 0.0234(3) 0.0388(5) 0.0002(3) 0.0240(4) 0.0009(2)
N1 0.0536(17) 0.0253(13) 0.0404(16) 0.000 0.0272(14) 0.000
N2 0.0517(17) 0.0234(12) 0.0456(17) 0.000 0.0278(14) 0.000
N3 0.0478(12) 0.0261(9) 0.0412(11) 0.0005(8) 0.0252(10) 0.0005(8)
C101 0.0303(12) 0.0255(11) 0.0350(12) -0.0011(9) 0.0124(10) 0.0004(8)
C102 0.0348(12) 0.0268(11) 0.0351(12) -0.0012(9) 0.0153(10) 0.0005(9)
C103 0.0345(12) 0.0294(11) 0.0362(12) -0.0013(9) 0.0161(10) -0.0012(9)
C104 0.0365(12) 0.0298(11) 0.0359(12) -0.0008(9) 0.0179(11) -0.0019(9)
C105 0.0379(12) 0.0332(12) 0.0351(12) -0.0005(10) 0.0188(11) -0.0011(10)
C106 0.0364(12) 0.0349(12) 0.0366(13) 0.0034(10) 0.0171(11) -0.0002(10)
C107 0.0343(12) 0.0302(11) 0.0389(13) 0.0019(9) 0.0181(11) -0.0004(9)
C108 0.0317(12) 0.0299(11) 0.0416(13) 0.0035(9) 0.0170(10) 0.0000(9)
C109 0.0327(12) 0.0276(11) 0.0396(13) 0.0012(9) 0.0165(10) -0.0014(9)
C110 0.0339(12) 0.0240(11) 0.0479(14) 0.0034(10) 0.0186(11) 0.0001(9)
C111 0.0394(12) 0.0282(12) 0.0308(12) 0.0019(9) 0.0155(10) 0.0005(9)
C112 0.0423(14) 0.0405(14) 0.0381(14) -0.0053(10) 0.0169(12) -0.0065(10)
C113 0.0649(16) 0.0368(14) 0.0443(15) -0.0091(11) 0.0208(14) -0.0084(12)
C114 0.0754(18) 0.0337(14) 0.0513(16) -0.0043(11) 0.0345(15) 0.0064(12)
C115 0.0492(15) 0.0407(14) 0.0538(16) 0.0022(11) 0.0291(13) 0.0067(11)
C116 0.0414(13) 0.0338(13) 0.0420(14) -0.0003(10) 0.0220(12) -0.0034(10)
C117 0.0451(13) 0.0272(12) 0.0448(14) 0.0013(10) 0.0238(12) 0.0002(9)
C118 0.0624(17) 0.0458(16) 0.0641(19) 0.0189(13) 0.0371(16) 0.0170(13)
C119 0.106(2) 0.0497(19) 0.086(3) 0.0297(17) 0.057(2) 0.0307(18)
C120 0.124(3) 0.0329(16) 0.091(3) 0.0069(15) 0.075(2) -0.0070(16)
C121 0.078(2) 0.0546(18) 0.078(2) -0.0046(15) 0.0526(19) -0.0230(14)
C122 0.0497(14) 0.0425(15) 0.0569(17) -0.0001(12) 0.0303(14) -0.0069(12)
N4 0.0411(11) 0.0469(13) 0.0484(13) -0.0020(10) 0.0169(10) -0.0022(9)
N5 0.0395(11) 0.0470(12) 0.0445(12) 0.0064(9) 0.0158(10) -0.0007(9)
C201 0.0510(16) 0.0360(14) 0.0504(15) 0.0106(11) 0.0125(13) 0.0041(11)
C202 0.0455(15) 0.0544(15) 0.0474(15) 0.0146(12) 0.0103(13) -0.0119(12)
C203 0.0441(14) 0.0507(15) 0.0494(16) 0.0095(12) 0.0181(13) -0.0062(12)
C204 0.0495(16) 0.0367(15) 0.0604(16) 0.0035(11) 0.0074(13) -0.0045(11)
C205 0.0451(16) 0.086(2) 0.066(2) -0.0183(17) 0.0177(16) 0.0107(16)
C206 0.061(2) 0.093(3) 0.063(2) -0.0091(18) 0.0283(17) 0.0065(18)
C207 0.0434(14) 0.0513(17) 0.0540(17) 0.0043(13) 0.0106(13) -0.0051(12)
C301 0.0544(11) 0.0497(11) 0.0683(12) 0.0138(9) 0.0258(10) -0.0165(8)
C302 0.0515(11) 0.0724(13) 0.0553(11) 0.0045(9) 0.0311(9) -0.0179(9)
C303 0.0364(10) 0.0636(11) 0.0634(11) -0.0042(9) 0.0288(9) -0.0086(8)
C304 0.0333(9) 0.0503(11) 0.0599(11) -0.0028(8) 0.0168(9) -0.0112(7)
C305 0.0426(10) 0.0384(10) 0.0699(11) -0.0008(9) 0.0200(9) -0.0155(7)
C306 0.0653(12) 0.0460(12) 0.0769(14) 0.0246(10) 0.0191(10) -0.0103(9)
C307 0.0599(12) 0.0297(11) 0.0976(14) 0.0124(10) 0.0191(10) -0.0003(9)
C308 0.0551(11) 0.0391(11) 0.0973(15) 0.0178(10) 0.0135(11) 0.0085(9)
C309 0.0554(12) 0.0569(13) 0.0712(13) 0.0294(10) 0.0040(11) 0.0031(9)
C310 0.0634(12) 0.0699(13) 0.0598(13) 0.0323(9) 0.0115(10) -0.0093(10)
C311 0.0618(11) 0.0913(14) 0.0473(11) 0.0015(11) 0.0296(10) -0.0164(10)
C312 0.0678(12) 0.0883(14) 0.0421(12) 0.0190(10) 0.0149(10) -0.0136(10)
C313 0.0594(12) 0.0955(15) 0.0370(11) 0.0030(11) 0.0122(10) -0.0151(10)
C314 0.0615(12) 0.0899(14) 0.0444(12) -0.0219(10) 0.0229(10) -0.0136(10)
C315 0.0611(11) 0.0868(13) 0.0520(12) -0.0200(10) 0.0359(10) -0.0135(10)
C316 0.0365(10) 0.0638(11) 0.0710(12) -0.0136(9) 0.0272(9) 0.0005(9)
C317 0.0487(11) 0.0710(13) 0.0717(13) -0.0259(9) 0.0335(9) -0.0016(9)
C318 0.0551(11) 0.0501(12) 0.0967(14) -0.0251(11) 0.0345(11) 0.0056(9)
C319 0.0487(12) 0.0417(11) 0.0968(14) -0.0042(10) 0.0207(10) 0.0134(8)
C320 0.0353(10) 0.0529(12) 0.0786(12) 0.0010(9) 0.0173(10) 0.0113(8)
C321 0.0324(9) 0.0542(10) 0.0560(11) -0.0012(9) 0.0073(9) -0.0081(8)
C322 0.0329(10) 0.0542(11) 0.0638(12) 0.0076(9) 0.0057(9) 0.0047(8)
C323 0.0430(11) 0.0661(12) 0.0568(13) 0.0196(10) 0.0015(9) 0.0015(9)
C324 0.0514(11) 0.0813(14) 0.0385(11) 0.0043(9) 0.0034(9) -0.0081(10)
C325 0.0422(11) 0.0683(12) 0.0441(11) -0.0096(9) 0.0053(9) -0.0139(8)
C326 0.0506(10) 0.0375(11) 0.0737(13) -0.0142(9) 0.0188(10) -0.0157(8)
C327 0.0528(11) 0.0568(12) 0.0567(12) -0.0229(9) 0.0154(10) -0.0174(8)
C328 0.0604(12) 0.0653(13) 0.0595(12) -0.0337(9) 0.0249(10) -0.0150(9)
C329 0.0617(11) 0.0477(12) 0.0878(15) -0.0311(10) 0.0298(10) -0.0030(9)
C330 0.0600(12) 0.0278(10) 0.0967(13) -0.0129(10) 0.0266(10) -0.0063(8)
C331 0.0544(11) 0.0497(11) 0.0683(12) 0.0138(9) 0.0258(10) -0.0165(8)
C332 0.0515(11) 0.0724(13) 0.0553(11) 0.0045(9) 0.0311(9) -0.0179(9)
C333 0.0364(10) 0.0636(11) 0.0634(11) -0.0042(9) 0.0288(9) -0.0086(8)
C334 0.0333(9) 0.0503(11) 0.0599(11) -0.0028(8) 0.0168(9) -0.0112(7)
C335 0.0426(10) 0.0384(10) 0.0699(11) -0.0008(9) 0.0200(9) -0.0155(7)
C336 0.0653(12) 0.0460(12) 0.0769(14) 0.0246(10) 0.0191(10) -0.0103(9)
C337 0.0599(12) 0.0297(11) 0.0976(14) 0.0124(10) 0.0191(10) -0.0003(9)
C338 0.0551(11) 0.0391(11) 0.0973(15) 0.0178(10) 0.0135(11) 0.0085(9)
C339 0.0554(12) 0.0569(13) 0.0712(13) 0.0294(10) 0.0040(11) 0.0031(9)
C340 0.0634(12) 0.0699(13) 0.0598(13) 0.0323(9) 0.0115(10) -0.0093(10)
C341 0.0618(11) 0.0913(14) 0.0473(11) 0.0015(11) 0.0296(10) -0.0164(10)
C342 0.0678(12) 0.0883(14) 0.0421(12) 0.0190(10) 0.0149(10) -0.0136(10)
C343 0.0594(12) 0.0955(15) 0.0370(11) 0.0030(11) 0.0122(10) -0.0151(10)
C344 0.0615(12) 0.0899(14) 0.0444(12) -0.0219(10) 0.0229(10) -0.0136(10)
C345 0.0611(11) 0.0868(13) 0.0520(12) -0.0200(10) 0.0359(10) -0.0135(10)
C346 0.0365(10) 0.0638(11) 0.0710(12) -0.0136(9) 0.0272(9) 0.0005(9)
C347 0.0487(11) 0.0710(13) 0.0717(13) -0.0259(9) 0.0335(9) -0.0016(9)
C348 0.0551(11) 0.0501(12) 0.0967(14) -0.0251(11) 0.0345(11) 0.0056(9)
C349 0.0487(12) 0.0417(11) 0.0968(14) -0.0042(10) 0.0207(10) 0.0134(8)
C350 0.0353(10) 0.0529(12) 0.0786(12) 0.0010(9) 0.0173(10) 0.0113(8)
C351 0.0324(9) 0.0542(10) 0.0560(11) -0.0012(9) 0.0073(9) -0.0081(8)
C352 0.0329(10) 0.0542(11) 0.0638(12) 0.0076(9) 0.0057(9) 0.0047(8)
C353 0.0430(11) 0.0661(12) 0.0568(13) 0.0196(10) 0.0015(9) 0.0015(9)
C354 0.0514(11) 0.0813(14) 0.0385(11) 0.0043(9) 0.0034(9) -0.0081(10)
C355 0.0422(11) 0.0683(12) 0.0441(11) -0.0096(9) 0.0053(9) -0.0139(8)
C356 0.0506(10) 0.0375(11) 0.0737(13) -0.0142(9) 0.0188(10) -0.0157(8)
C357 0.0528(11) 0.0568(12) 0.0567(12) -0.0229(9) 0.0154(10) -0.0174(8)
C358 0.0604(12) 0.0653(13) 0.0595(12) -0.0337(9) 0.0249(10) -0.0150(9)
C359 0.0617(11) 0.0477(12) 0.0878(15) -0.0311(10) 0.0298(10) -0.0030(9)
C360 0.0600(12) 0.0278(10) 0.0967(13) -0.0129(10) 0.0266(10) -0.0063(8)
C11S 0.082(2) 0.0554(17) 0.0532(17) -0.0123(13) 0.0262(17) -0.0045(16)
C12S 0.087(3) 0.0464(18) 0.088(2) 0.0042(15) 0.038(2) -0.0081(17)
C13S 0.064(2) 0.106(2) 0.0663(18) 0.0266(18) 0.0341(18) -0.0056(19)
C14S 0.069(2) 0.126(3) 0.0483(18) -0.0232(17) 0.0246(18) -0.008(2)
C15S 0.071(2) 0.0520(19) 0.093(2) -0.0245(15) 0.021(2) -0.0061(16)
C16S 0.0625(19) 0.0439(15) 0.0681(17) 0.0084(13) 0.0194(16) 0.0064(13)
C17S 0.089(3) 0.083(3) 0.118(3) 0.052(3) 0.018(3) 0.006(2)
N1S 0.140(4) 0.152(5) 0.186(5) 0.125(4) 0.024(4) 0.007(3)
Cl1 0.096(3) 0.158(6) 0.143(5) 0.024(4) 0.049(3) 0.029(4)
Cl2 0.114(4) 0.118(4) 0.076(3) 0.006(3) 0.042(3) -0.029(3)
C1S 0.085(6) 0.131(7) 0.038(9) -0.009(8) 0.018(8) -0.011(5)
C2S 0.088(8) 0.111(8) 0.067(12) 0.007(8) 0.023(9) -0.007(6)
C3S 0.145(12) 0.157(13) 0.17(2) -0.028(15) 0.113(17) -0.032(9)
C4S 0.104(9) 0.138(11) 0.102(17) 0.015(11) 0.053(11) -0.002(8)
C5S 0.054(5) 0.147(8) 0.074(10) 0.007(8) -0.025(6) 0.015(6)
C6S 0.083(7) 0.131(8) 0.061(9) -0.019(8) 0.004(8) -0.014(6)
Cl3 0.143(4) 0.326(9) 0.146(5) 0.106(5) 0.067(4) 0.015(5)
Cl4 0.283(7) 0.185(4) 0.101(3) 0.051(3) 0.068(4) 0.068(4)
C21S 0.097(6) 0.208(6) 0.063(8) 0.023(9) 0.022(7) 0.039(5)
C22S 0.112(6) 0.181(5) 0.043(5) 0.042(7) 0.023(6) 0.057(5)
C23S 0.083(6) 0.245(7) 0.093(9) 0.027(10) 0.002(7) 0.034(6)
C24S 0.129(8) 0.246(7) 0.055(6) -0.024(9) 0.028(7) -0.036(8)
C25S 0.192(12) 0.208(9) 0.067(7) -0.041(9) 0.044(9) -0.006(7)
C26S 0.134(8) 0.209(6) 0.056(6) 0.025(9) 0.046(7) 0.073(6)
Cl5 0.099(4) 0.231(10) 0.128(6) -0.025(6) 0.031(4) 0.047(6)
Cl6 0.101(5) 0.202(9) 0.085(4) 0.028(5) 0.011(4) -0.063(5)
C31S 0.085(6) 0.131(9) 0.066(13) -0.006(12) 0.027(11) -0.001(4)
C32S 0.075(6) 0.138(8) 0.018(7) -0.002(9) 0.017(7) -0.024(4)
C33S 0.091(7) 0.107(9) 0.056(10) 0.047(8) -0.021(9) 0.030(6)
C34S 0.076(6) 0.118(9) 0.031(7) 0.006(9) -0.003(8) 0.047(7)
C35S 0.085(7) 0.127(9) 0.073(12) -0.006(9) 0.017(9) 0.019(6)
C36S 0.072(5) 0.103(8) 0.075(10) -0.039(9) -0.018(8) 0.008(5)

loop_
_atom_type_symbol
_atom_type_description
_atom_type_scat_dispersion_real
_atom_type_scat_dispersion_imag
_atom_type_scat_source
C C 0.0033 0.0016 'International Tables Vol C Tables 4.2.6.8 and 6.1.1.4'
H H 0.0000 0.0000 'International Tables Vol C Tables 4.2.6.8 and 6.1.1.4'
N N 0.0061 0.0033 'International Tables Vol C Tables 4.2.6.8 and 6.1.1.4'
Cl Cl 0.1484 0.1585 'International Tables Vol C Tables 4.2.6.8 and 6.1.1.4'
Mn Mn 0.3368 0.7283 'International Tables Vol C Tables 4.2.6.8 and 6.1.1.4'

loop_
_geom_angle_atom_site_label_1
_geom_angle_atom_site_label_2
_geom_angle_atom_site_label_3
_geom_angle
_geom_angle_site_symmetry_1
_geom_angle_site_symmetry_3
_geom_angle_publ_flag
Mn Mn N2 77.40(3) 2 . ?
Mn Mn N1 77.53(2) 2 . ?
N2 Mn N1 154.93(4) . . ?
Mn Mn N3 79.26(11) 2 2 ?
N2 Mn N3 88.21(6) . 2 ?
N1 Mn N3 87.15(6) . 2 ?
Mn Mn N3 76.10(11) 2 . ?
N2 Mn N3 87.53(6) . . ?
N1 Mn N3 86.49(6) . . ?
N3 Mn N3 155.34(4) 2 . ?
Mn Mn N4 172.44(7) 2 . ?
N2 Mn N4 95.31(6) . . ?
N1 Mn N4 109.74(6) . . ?
N3 Mn N4 98.68(9) 2 . ?
N3 Mn N4 105.89(9) . . ?
C102 N1 C102 107.1(3) . 2 ?
C102 N1 Mn 126.23(13) . . ?
C102 N1 Mn 124.67(13) 2 . ?
C102 N1 Mn 124.67(13) . 2 ?
C102 N1 Mn 126.23(13) 2 2 ?
Mn N1 Mn 24.94(5) . 2 ?
C109 N2 C109 107.5(3) 2 . ?
C109 N2 Mn 124.94(13) 2 2 ?
C109 N2 Mn 125.54(13) . 2 ?
C109 N2 Mn 125.54(13) 2 . ?
C109 N2 Mn 124.94(13) . . ?
Mn N2 Mn 25.20(5) 2 . ?
C104 N3 C107 107.07(19) . . ?
C104 N3 Mn 126.10(15) . 2 ?
C107 N3 Mn 125.61(15) . 2 ?
C104 N3 Mn 126.17(15) . . ?
C107 N3 Mn 123.96(15) . . ?
Mn N3 Mn 24.64(4) 2 . ?
C101 C101 C102 107.69(13) 2 . ?
C101 C101 H101 126.2 2 . ?
C102 C101 H101 126.2 . . ?
N1 C102 C103 126.1(2) . . ?
N1 C102 C101 108.7(2) . . ?
C103 C102 C101 125.1(2) . . ?
C102 C103 C104 126.0(2) . . ?
C102 C103 C111 115.5(2) . . ?
C104 C103 C111 118.5(2) . . ?
N3 C104 C103 124.8(2) . . ?
N3 C104 C105 109.4(2) . . ?
C103 C104 C105 125.7(2) . . ?
C106 C105 C104 107.1(2) . . ?
C106 C105 H105 126.4 . . ?
C104 C105 H105 126.4 . . ?
C105 C106 C107 107.2(2) . . ?
C105 C106 H106 126.4 . . ?
C107 C106 H106 126.4 . . ?
N3 C107 C108 125.1(2) . . ?
N3 C107 C106 109.1(2) . . ?
C108 C107 C106 125.8(2) . . ?
C107 C108 C109 126.3(2) . . ?
C107 C108 C117 118.1(2) . . ?
C109 C108 C117 115.5(2) . . ?
N2 C109 C108 126.0(2) . . ?
N2 C109 C110 108.8(2) . . ?
C108 C109 C110 125.3(2) . . ?
C110 C110 C109 107.47(14) 2 . ?
C110 C110 H110 126.3 2 . ?
C109 C110 H110 126.3 . . ?
C116 C111 C112 118.3(2) . . ?
C116 C111 C103 120.3(2) . . ?
C112 C111 C103 121.2(2) . . ?
C113 C112 C111 120.5(2) . . ?
C113 C112 H112 119.7 . . ?
C111 C112 H112 119.7 . . ?
C114 C113 C112 120.1(3) . . ?
C114 C113 H113 119.9 . . ?
C112 C113 H113 119.9 . . ?
C113 C114 C115 120.2(2) . . ?
C113 C114 H114 119.9 . . ?
C115 C114 H114 119.9 . . ?
C114 C115 C116 119.5(3) . . ?
C114 C115 H115 120.3 . . ?
C116 C115 H115 120.3 . . ?
C115 C116 C111 121.3(2) . . ?
C115 C116 H116 119.3 . . ?
C111 C116 H116 119.3 . . ?
C118 C117 C122 118.6(2) . . ?
C118 C117 C108 121.4(2) . . ?
C122 C117 C108 119.8(2) . . ?
C119 C118 C117 120.9(3) . . ?
C119 C118 H118 119.6 . . ?
C117 C118 H118 119.6 . . ?
C118 C119 C120 119.8(3) . . ?
C118 C119 H119 120.1 . . ?
C120 C119 H119 120.1 . . ?
C121 C120 C119 119.6(3) . . ?
C121 C120 H120 120.2 . . ?
C119 C120 H120 120.2 . . ?
C122 C121 C120 120.4(3) . . ?
C122 C121 H121 119.8 . . ?
C120 C121 H121 119.8 . . ?
C121 C122 C117 120.7(3) . . ?
C121 C122 H122 119.6 . . ?
C117 C122 H122 119.6 . . ?
C203 N4 C205 110.1(2) . . ?
C203 N4 C204 109.4(2) . . ?
C205 N4 C204 108.9(2) . . ?
C203 N4 Mn 107.34(17) . . ?
C205 N4 Mn 103.15(17) . . ?
C204 N4 Mn 117.71(17) . . ?
C202 N5 C206 109.6(2) . . ?
C202 N5 C207 112.1(2) . . ?
C206 N5 C207 107.3(2) . . ?
C202 N5 C201 107.9(2) . . ?
C206 N5 C201 108.5(2) . . ?
C207 N5 C201 111.4(2) . . ?
C203 C201 N5 112.9(2) . . ?
C203 C201 H20A 109.0 . . ?
N5 C201 H20A 109.0 . . ?
C203 C201 H20B 109.0 . . ?
N5 C201 H20B 109.0 . . ?
H20A C201 H20B 107.8 . . ?
N5 C202 C204 112.0(2) . . ?
N5 C202 H20C 109.2 . . ?
C204 C202 H20C 109.2 . . ?
N5 C202 H20D 109.2 . . ?
C204 C202 H20D 109.2 . . ?
H20C C202 H20D 107.9 . . ?
N4 C203 C201 111.0(2) . . ?
N4 C203 H20E 109.4 . . ?
C201 C203 H20E 109.4 . . ?
N4 C203 H20F 109.4 . . ?
C201 C203 H20F 109.4 . . ?
H20E C203 H20F 108.0 . . ?
N4 C204 C202 112.1(2) . . ?
N4 C204 H20G 109.2 . . ?
C202 C204 H20G 109.2 . . ?
N4 C204 H20H 109.2 . . ?
C202 C204 H20H 109.2 . . ?
H20G C204 H20H 107.9 . . ?
N4 C205 H20I 109.5 . . ?
N4 C205 H20J 109.5 . . ?
H20I C205 H20J 109.5 . . ?
N4 C205 H20K 109.5 . . ?
H20I C205 H20K 109.5 . . ?
H20J C205 H20K 109.5 . . ?
N5 C206 H20L 109.5 . . ?
N5 C206 H20M 109.5 . . ?
H20L C206 H20M 109.5 . . ?
N5 C206 H20N 109.5 . . ?
H20L C206 H20N 109.5 . . ?
H20M C206 H20N 109.5 . . ?
N5 C207 H20O 109.5 . . ?
N5 C207 H20P 109.5 . . ?
H20O C207 H20P 109.5 . . ?
N5 C207 H20Q 109.5 . . ?
H20O C207 H20Q 109.5 . . ?
H20P C207 H20Q 109.5 . . ?
C306 C301 C305 119.7(3) . . ?
C306 C301 C302 121.2(3) . . ?
C305 C301 C302 106.9(3) . . ?
C311 C302 C303 119.9(3) . . ?
C311 C302 C301 118.8(3) . . ?
C303 C302 C301 109.2(3) . . ?
C316 C303 C304 120.8(3) . . ?
C316 C303 C302 120.1(3) . . ?
C304 C303 C302 106.8(3) . . ?
C321 C304 C303 119.5(3) . . ?
C321 C304 C305 119.5(3) . . ?
C303 C304 C305 109.0(3) . . ?
C326 C305 C304 120.5(3) . . ?
C326 C305 C301 120.0(3) . . ?
C304 C305 C301 108.1(3) . . ?
C301 C306 C307 119.9(3) . . ?
C301 C306 C310 120.0(3) . . ?
C307 C306 C310 108.3(3) . . ?
C330 C307 C306 120.7(3) . . ?
C330 C307 C308 119.1(3) . . ?
C306 C307 C308 108.0(3) . . ?
C349 C308 C309 120.2(3) . . ?
C349 C308 C307 120.7(4) . . ?
C309 C308 C307 107.6(3) . . ?
C353 C309 C308 120.0(3) . . ?
C353 C309 C310 119.7(3) . . ?
C308 C309 C310 107.8(3) . . ?
C312 C310 C306 119.4(3) . . ?
C312 C310 C309 120.4(3) . . ?
C306 C310 C309 108.3(3) . . ?
C302 C311 C315 118.9(3) . . ?
C302 C311 C312 119.9(3) . . ?
C315 C311 C312 108.9(3) . . ?
C310 C312 C311 120.8(3) . . ?
C310 C312 C313 119.3(3) . . ?
C311 C312 C313 108.5(3) . . ?
C354 C313 C314 120.1(3) . . ?
C354 C313 C312 119.8(3) . . ?
C314 C313 C312 107.2(3) . . ?
C358 C314 C313 122.0(3) . . ?
C358 C314 C315 117.7(3) . . ?
C313 C314 C315 109.0(3) . . ?
C317 C315 C311 121.8(3) . . ?
C317 C315 C314 119.5(3) . . ?
C311 C315 C314 106.4(3) . . ?
C303 C316 C320 119.3(3) . . ?
C303 C316 C317 119.9(3) . . ?
C320 C316 C317 109.3(3) . . ?
C315 C317 C318 121.4(3) . . ?
C315 C317 C316 119.4(3) . . ?
C318 C317 C316 107.0(3) . . ?
C359 C318 C317 119.2(3) . . ?
C359 C318 C319 119.9(3) . . ?
C317 C318 C319 109.1(3) . . ?
C338 C319 C318 121.7(3) . . ?
C338 C319 C320 119.3(3) . . ?
C318 C319 C320 106.7(3) . . ?
C322 C320 C316 120.7(3) . . ?
C322 C320 C319 119.3(3) . . ?
C316 C320 C319 107.9(3) . . ?
C304 C321 C322 119.5(3) . . ?
C304 C321 C325 119.5(3) . . ?
C322 C321 C325 108.6(3) . . ?
C320 C322 C321 120.2(3) . . ?
C320 C322 C323 119.5(3) . . ?
C321 C322 C323 108.5(3) . . ?
C339 C323 C322 120.7(3) . . ?
C339 C323 C324 119.7(3) . . ?
C322 C323 C324 107.8(3) . . ?
C343 C324 C323 120.2(3) . . ?
C343 C324 C325 119.4(3) . . ?
C323 C324 C325 107.8(3) . . ?
C327 C325 C321 120.8(3) . . ?
C327 C325 C324 120.3(3) . . ?
C321 C325 C324 107.3(3) . . ?
C305 C326 C327 119.9(3) . . ?
C305 C326 C330 120.4(3) . . ?
C327 C326 C330 107.8(3) . . ?
C325 C327 C326 119.9(3) . . ?
C325 C327 C328 120.2(3) . . ?
C326 C327 C328 107.9(3) . . ?
C344 C328 C329 120.4(3) . . ?
C344 C328 C327 119.0(3) . . ?
C329 C328 C327 108.8(3) . . ?
C348 C329 C328 120.3(3) . . ?
C348 C329 C330 120.1(3) . . ?
C328 C329 C330 107.4(3) . . ?
C307 C330 C326 119.3(3) . . ?
C307 C330 C329 120.6(3) . . ?
C326 C330 C329 108.2(3) . . ?
C336 C331 C332 120.0(3) . . ?
C336 C331 C335 119.8(3) . . ?
C332 C331 C335 108.2(3) . . ?
C341 C332 C333 119.1(3) . . ?
C341 C332 C331 120.5(3) . . ?
C333 C332 C331 107.8(3) . . ?
C346 C333 C332 120.9(3) . . ?
C346 C333 C334 119.0(3) . . ?
C332 C333 C334 108.4(3) . . ?
C351 C334 C335 119.3(3) . . ?
C351 C334 C333 120.6(3) . . ?
C335 C334 C333 107.5(3) . . ?
C356 C335 C334 119.8(3) . . ?
C356 C335 C331 120.5(3) . . ?
C334 C335 C331 108.1(3) . . ?
C331 C336 C337 119.8(3) . . ?
C331 C336 C340 119.2(4) . . ?
C337 C336 C340 109.1(3) . . ?
C360 C337 C336 121.8(3) . . ?
C360 C337 C338 119.3(4) . . ?
C336 C337 C338 106.8(3) . . ?
C319 C338 C339 121.5(3) . . ?
C319 C338 C337 118.6(4) . . ?
C339 C338 C337 108.8(3) . . ?
C323 C339 C338 119.7(3) . . ?
C323 C339 C340 120.4(4) . . ?
C338 C339 C340 107.5(3) . . ?
C342 C340 C336 121.5(3) . . ?
C342 C340 C339 119.2(3) . . ?
C336 C340 C339 107.9(3) . . ?
C332 C341 C345 120.4(3) . . ?
C332 C341 C342 119.2(3) . . ?
C345 C341 C342 108.3(3) . . ?
C340 C342 C343 121.3(3) . . ?
C340 C342 C341 119.6(3) . . ?
C343 C342 C341 107.3(3) . . ?
C324 C343 C344 119.7(3) . . ?
C324 C343 C342 119.3(3) . . ?
C344 C343 C342 108.4(3) . . ?
C328 C344 C343 121.3(3) . . ?
C328 C344 C345 119.9(3) . . ?
C343 C344 C345 107.7(3) . . ?
C347 C345 C341 121.4(3) . . ?
C347 C345 C344 118.8(3) . . ?
C341 C345 C344 108.4(3) . . ?
C333 C346 C350 120.7(3) . . ?
C333 C346 C347 119.4(3) . . ?
C350 C346 C347 108.2(3) . . ?
C345 C347 C348 120.2(3) . . ?
C345 C347 C346 118.7(3) . . ?
C348 C347 C346 108.5(3) . . ?
C329 C348 C347 120.5(3) . . ?
C329 C348 C349 119.8(3) . . ?
C347 C348 C349 107.5(3) . . ?
C308 C349 C350 121.0(3) . . ?
C308 C349 C348 119.7(3) . . ?
C350 C349 C348 107.5(3) . . ?
C352 C350 C346 119.9(3) . . ?
C352 C350 C349 119.4(3) . . ?
C346 C350 C349 108.4(3) . . ?
C334 C351 C352 119.7(3) . . ?
C334 C351 C355 120.0(3) . . ?
C352 C351 C355 108.2(3) . . ?
C350 C352 C351 120.1(3) . . ?
C350 C352 C353 120.1(3) . . ?
C351 C352 C353 107.8(3) . . ?
C309 C353 C354 120.1(3) . . ?
C309 C353 C352 119.3(3) . . ?
C354 C353 C352 108.5(3) . . ?
C313 C354 C353 120.6(3) . . ?
C313 C354 C355 119.2(3) . . ?
C353 C354 C355 108.1(3) . . ?
C357 C355 C354 120.0(3) . . ?
C357 C355 C351 120.0(3) . . ?
C354 C355 C351 107.4(3) . . ?
C335 C356 C357 121.2(3) . . ?
C335 C356 C360 117.9(3) . . ?
C357 C356 C360 109.2(3) . . ?
C355 C357 C356 119.7(3) . . ?
C355 C357 C358 120.9(3) . . ?
C356 C357 C358 107.0(3) . . ?
C314 C358 C359 121.3(3) . . ?
C314 C358 C357 117.8(3) . . ?
C359 C358 C357 109.2(3) . . ?
C318 C359 C358 120.9(3) . . ?
C318 C359 C360 118.3(4) . . ?
C358 C359 C360 108.6(3) . . ?
C337 C360 C359 122.2(3) . . ?
C337 C360 C356 120.2(3) . . ?
C359 C360 C356 106.0(3) . . ?
C12S C11S C16S 119.4(3) . . ?
C12S C11S H11S 120.3 . . ?
C16S C11S H11S 120.3 . . ?
C13S C12S C11S 120.8(3) . . ?
C13S C12S H12S 119.6 . . ?
C11S C12S H12S 119.6 . . ?
C12S C13S C14S 120.7(4) . . ?
C12S C13S H13S 119.6 . . ?
C14S C13S H13S 119.6 . . ?
C13S C14S C15S 120.4(3) . . ?
C13S C14S H14S 119.8 . . ?
C15S C14S H14S 119.8 . . ?
C14S C15S C16S 119.6(3) . . ?
C14S C15S H15S 120.2 . . ?
C16S C15S H15S 120.2 . . ?
C15S C16S C11S 119.2(3) . . ?
C15S C16S C17S 121.5(4) . . ?
C11S C16S C17S 119.3(4) . . ?
N1S C17S C16S 179.2(7) . . ?
C2S C1S C6S 120.0 . . ?
C2S C1S Cl1 120.22(7) . . ?
C6S C1S Cl1 119.78(7) . . ?
C1S C2S C3S 120.0 . . ?
C1S C2S Cl2 120.19(8) . . ?
C3S C2S Cl2 119.79(8) . . ?
C4S C3S C2S 120.0 . . ?
C4S C3S H3S 120.0 . . ?
C2S C3S H3S 120.0 . . ?
C3S C4S C5S 120.0 . . ?
C3S C4S H4S 120.0 . . ?
C5S C4S H4S 120.0 . . ?
C6S C5S C4S 120.0 . . ?
C6S C5S H5S 120.0 . . ?
C4S C5S H5S 120.0 . . ?
C5S C6S C1S 120.0 . . ?
C5S C6S H6S 120.0 . . ?
C1S C6S H6S 120.0 . . ?
C22S C21S C26S 120.0 . . ?
C22S C21S Cl3 120.68(17) . . ?
C26S C21S Cl3 119.27(17) . . ?
C23S C22S C21S 120.0 . . ?
C23S C22S Cl4 119.13(17) . . ?
C21S C22S Cl4 120.85(17) . . ?
C22S C23S C24S 120.0 . . ?
C22S C23S H23S 120.0 . . ?
C24S C23S H23S 120.0 . . ?
C25S C24S C23S 120.0 . . ?
C25S C24S H24S 120.0 . . ?
C23S C24S H24S 120.0 . . ?
C26S C25S C24S 120.0 . . ?
C26S C25S H25S 120.0 . . ?
C24S C25S H25S 120.0 . . ?
C25S C26S C21S 120.0 . . ?
C25S C26S H26S 120.0 . . ?
C21S C26S H26S 120.0 . . ?
C32S C31S C36S 120.0 . . ?
C32S C31S Cl5 120.57(19) . . ?
C36S C31S Cl5 118.82(18) . . ?
C31S C32S C33S 120.0 . . ?
C31S C32S Cl6 120.86(17) . . ?
C33S C32S Cl6 119.13(17) . . ?
C34S C33S C32S 120.0 . . ?
C34S C33S H33S 120.0 . . ?
C32S C33S H33S 120.0 . . ?
C35S C34S C33S 120.0 . . ?
C35S C34S H34S 120.0 . . ?
C33S C34S H34S 120.0 . . ?
C34S C35S C36S 120.0 . . ?
C34S C35S H35S 120.0 . . ?
C36S C35S H35S 120.0 . . ?
C35S C36S C31S 120.0 . . ?
C35S C36S H36S 120.0 . . ?
C31S C36S H36S 120.0 . . ?

loop_
_geom_bond_atom_site_label_1
_geom_bond_atom_site_label_2
_geom_bond_distance
_geom_bond_site_symmetry_2
_geom_bond_publ_flag
Mn Mn 0.9137(14) 2 ?
Mn N2 2.094(3) . ?
Mn N1 2.116(3) . ?
Mn N3 2.128(2) 2 ?
Mn N3 2.153(2) . ?
Mn N4 2.489(2) . ?
N1 C102 1.381(3) . ?
N1 C102 1.381(3) 2 ?
N1 Mn 2.116(3) 2 ?
N2 C109 1.374(3) 2 ?
N2 C109 1.374(3) . ?
N2 Mn 2.094(3) 2 ?
N3 C104 1.372(3) . ?
N3 C107 1.374(3) . ?
N3 Mn 2.128(2) 2 ?
C101 C101 1.346(5) 2 ?
C101 C102 1.438(3) . ?
C101 H101 0.9500 . ?
C102 C103 1.410(3) . ?
C103 C104 1.417(3) . ?
C103 C111 1.497(3) . ?
C104 C105 1.439(3) . ?
C105 C106 1.357(4) . ?
C105 H105 0.9500 . ?
C106 C107 1.443(3) . ?
C106 H106 0.9500 . ?
C107 C108 1.414(3) . ?
C108 C109 1.415(3) . ?
C108 C117 1.491(3) . ?
C109 C110 1.437(3) . ?
C110 C110 1.354(5) 2 ?
C110 H110 0.9500 . ?
C111 C116 1.390(3) . ?
C111 C112 1.396(3) . ?
C112 C113 1.384(4) . ?
C112 H112 0.9500 . ?
C113 C114 1.381(4) . ?
C113 H113 0.9500 . ?
C114 C115 1.383(4) . ?
C114 H114 0.9500 . ?
C115 C116 1.383(4) . ?
C115 H115 0.9500 . ?
C116 H116 0.9500 . ?
C117 C118 1.384(4) . ?
C117 C122 1.394(4) . ?
C118 C119 1.382(4) . ?
C118 H118 0.9500 . ?
C119 C120 1.392(6) . ?
C119 H119 0.9500 . ?
C120 C121 1.378(5) . ?
C120 H120 0.9500 . ?
C121 C122 1.376(4) . ?
C121 H121 0.9500 . ?
C122 H122 0.9500 . ?
N4 C203 1.452(4) . ?
N4 C205 1.471(4) . ?
N4 C204 1.473(4) . ?
N5 C202 1.496(4) . ?
N5 C206 1.498(4) . ?
N5 C207 1.502(4) . ?
N5 C201 1.504(3) . ?
C201 C203 1.494(4) . ?
C201 H20A 0.9900 . ?
C201 H20B 0.9900 . ?
C202 C204 1.506(4) . ?
C202 H20C 0.9900 . ?
C202 H20D 0.9900 . ?
C203 H20E 0.9900 . ?
C203 H20F 0.9900 . ?
C204 H20G 0.9900 . ?
C204 H20H 0.9900 . ?
C205 H20I 0.9800 . ?
C205 H20J 0.9800 . ?
C205 H20K 0.9800 . ?
C206 H20L 0.9800 . ?
C206 H20M 0.9800 . ?
C206 H20N 0.9800 . ?
C207 H20O 0.9800 . ?
C207 H20P 0.9800 . ?
C207 H20Q 0.9800 . ?
C301 C306 1.394(5) . ?
C301 C305 1.451(5) . ?
C301 C302 1.456(5) . ?
C302 C311 1.405(5) . ?
C302 C303 1.448(5) . ?
C303 C316 1.384(5) . ?
C303 C304 1.445(4) . ?
C304 C321 1.391(4) . ?
C304 C305 1.446(4) . ?
C305 C326 1.385(4) . ?
C306 C307 1.441(5) . ?
C306 C310 1.445(5) . ?
C307 C330 1.389(5) . ?
C307 C308 1.475(5) . ?
C308 C349 1.371(5) . ?
C308 C309 1.445(5) . ?
C309 C353 1.399(5) . ?
C309 C310 1.464(5) . ?
C310 C312 1.403(5) . ?
C311 C315 1.431(6) . ?
C311 C312 1.451(5) . ?
C312 C313 1.466(5) . ?
C313 C354 1.401(5) . ?
C313 C314 1.424(5) . ?
C314 C358 1.395(5) . ?
C314 C315 1.498(5) . ?
C315 C317 1.376(5) . ?
C316 C320 1.420(5) . ?
C316 C317 1.453(4) . ?
C317 C318 1.432(5) . ?
C318 C359 1.398(5) . ?
C318 C319 1.453(5) . ?
C319 C338 1.379(5) . ?
C319 C320 1.463(5) . ?
C320 C322 1.391(5) . ?
C321 C322 1.435(4) . ?
C321 C325 1.447(4) . ?
C322 C323 1.441(5) . ?
C323 C339 1.387(5) . ?
C323 C324 1.454(5) . ?
C324 C343 1.391(5) . ?
C324 C325 1.460(5) . ?
C325 C327 1.378(5) . ?
C326 C327 1.439(5) . ?
C326 C330 1.450(5) . ?
C327 C328 1.451(4) . ?
C328 C344 1.390(5) . ?
C328 C329 1.433(5) . ?
C329 C348 1.384(5) . ?
C329 C330 1.456(5) . ?
C331 C336 1.399(5) . ?
C331 C332 1.451(5) . ?
C331 C335 1.456(5) . ?
C332 C341 1.397(5) . ?
C332 C333 1.449(5) . ?
C333 C346 1.391(5) . ?
C333 C334 1.461(4) . ?
C334 C351 1.384(4) . ?
C334 C335 1.451(4) . ?
C335 C356 1.391(5) . ?
C336 C337 1.406(6) . ?
C336 C340 1.446(5) . ?
C337 C360 1.373(6) . ?
C337 C338 1.484(5) . ?
C338 C339 1.410(6) . ?
C339 C340 1.454(5) . ?
C340 C342 1.381(5) . ?
C341 C345 1.410(5) . ?
C341 C342 1.465(5) . ?
C342 C343 1.445(5) . ?
C343 C344 1.431(5) . ?
C344 C345 1.464(5) . ?
C345 C347 1.407(5) . ?
C346 C350 1.441(5) . ?
C346 C347 1.455(4) . ?
C347 C348 1.433(5) . ?
C348 C349 1.481(5) . ?
C349 C350 1.445(4) . ?
C350 C352 1.392(5) . ?
C351 C352 1.451(4) . ?
C351 C355 1.466(4) . ?
C352 C353 1.457(5) . ?
C353 C354 1.446(5) . ?
C354 C355 1.461(4) . ?
C355 C357 1.383(5) . ?
C356 C357 1.423(5) . ?
C356 C360 1.479(5) . ?
C357 C358 1.467(4) . ?
C358 C359 1.419(5) . ?
C359 C360 1.462(5) . ?
C11S C12S 1.368(5) . ?
C11S C16S 1.387(5) . ?
C11S H11S 0.9500 . ?
C12S C13S 1.345(6) . ?
C12S H12S 0.9500 . ?
C13S C14S 1.349(6) . ?
C13S H13S 0.9500 . ?
C14S C15S 1.375(6) . ?
C14S H14S 0.9500 . ?
C15S C16S 1.380(5) . ?
C15S H15S 0.9500 . ?
C16S C17S 1.434(5) . ?
C17S N1S 1.138(5) . ?
Cl1 C1S 1.735(4) . ?
Cl2 C2S 1.737(4) . ?
C1S C2S 1.3900 . ?
C1S C6S 1.3900 . ?
C2S C3S 1.3900 . ?
C3S C4S 1.3900 . ?
C3S H3S 0.9500 . ?
C4S C5S 1.3900 . ?
C4S H4S 0.9500 . ?
C5S C6S 1.3900 . ?
C5S H5S 0.9500 . ?
C6S H6S 0.9500 . ?
Cl3 C21S 1.734(4) . ?
Cl4 C22S 1.737(4) . ?
C21S C22S 1.3900 . ?
C21S C26S 1.3900 . ?
C22S C23S 1.3900 . ?
C23S C24S 1.3900 . ?
C23S H23S 0.9500 . ?
C24S C25S 1.3900 . ?
C24S H24S 0.9500 . ?
C25S C26S 1.3900 . ?
C25S H25S 0.9500 . ?
C26S H26S 0.9500 . ?
Cl5 C31S 1.736(4) . ?
Cl6 C32S 1.738(4) . ?
C31S C32S 1.3900 . ?
C31S C36S 1.3900 . ?
C32S C33S 1.3900 . ?
C33S C34S 1.3900 . ?
C33S H33S 0.9500 . ?
C34S C35S 1.3900 . ?
C34S H34S 0.9500 . ?
C35S C36S 1.3900 . ?
C35S H35S 0.9500 . ?
C36S H36S 0.9500 . ?
